data_4121677
loop_
_publ_author_name
'Imler, Gregory H.'
'Zdilla, Michael J.'
'Wayland, Bradford B.'

_publ_section_title
;
 Equilibrium Thermodynamics To Form a Rhodium Formyl Complex from
 Reactions of CO and H2: Metal \s Donor Activation of CO.
;
_journal_issue 16
_journal_name_full 'Journal of the American Chemical Society'
_journal_page_first 5856
_journal_page_last 5859
_journal_paper_doi 10.1021/ja501173d
_journal_volume 136
_journal_year 2014
_chemical_formula_moiety 'C24 H27 N4 Rh, C H2 Cl2'
_chemical_formula_sum 'C25 H29 Cl2 N4 Rh'
_chemical_formula_weight 559.33
_chemical_melting_point ?
_chemical_name_systematic
;
 ?
;
_space_group_crystal_system monoclinic
_space_group_IT_number 14
_space_group_name_Hall '-P 2ybc'
_space_group_name_H-M_alt 'P 1 21/c 1'
_symmetry_space_group_name_Hall '-P 2ybc'
_symmetry_space_group_name_H-M 'P 1 21/c 1'
_atom_sites_solution_hydrogens geom
_audit_creation_method SHELXL-2013
_cell_angle_alpha 90
_cell_angle_beta 99.5060(10)
_cell_angle_gamma 90
_cell_formula_units_Z 4
_cell_length_a 10.2880(5)
_cell_length_b 14.6996(7)
_cell_length_c 15.4572(8)
_cell_measurement_reflns_used 9970
_cell_measurement_temperature 100(2)
_cell_measurement_theta_max 27.94
_cell_measurement_theta_min 2.439
_cell_volume 2305.5(2)
_computing_cell_refinement 'SAINT (Bruker-AXS)'
_computing_data_collection 'COSMO (Bruker-AXS)'
_computing_data_reduction 'SADABS (Bruker-AXS)'
_computing_molecular_graphics XP
_computing_publication_material 'APEX2 report generator (Bruker-AXS)'
_computing_structure_refinement 'SHELXL-2013 (Sheldrick, 2013)'
_computing_structure_solution 'SHELXS-97 (Sheldrick, 2008)'
_diffrn_ambient_temperature 100(2)
_diffrn_detector_area_resol_mean 8.333
_diffrn_measured_fraction_theta_full 1.000
_diffrn_measured_fraction_theta_max 1.000
_diffrn_measurement_device_type 'Kappa APEX II DUO'
_diffrn_measurement_method 'omega scans'
_diffrn_radiation_type MoK\a
_diffrn_radiation_wavelength 0.71073
_diffrn_reflns_av_R_equivalents 0.0401
_diffrn_reflns_av_unetI/netI 0.0357
_diffrn_reflns_Laue_measured_fraction_full 1.000
_diffrn_reflns_Laue_measured_fraction_max 1.000
_diffrn_reflns_limit_h_max 13
_diffrn_reflns_limit_h_min -13
_diffrn_reflns_limit_k_max 19
_diffrn_reflns_limit_k_min -19
_diffrn_reflns_limit_l_max 20
_diffrn_reflns_limit_l_min -20
_diffrn_reflns_number 33608
_diffrn_reflns_point_group_measured_fraction_full 1.000
_diffrn_reflns_point_group_measured_fraction_max 1.000
_diffrn_reflns_theta_full 25.242
_diffrn_reflns_theta_max 27.877
_diffrn_reflns_theta_min 1.925
_diffrn_source 'fine-focus sealed tube'
_exptl_absorpt_coefficient_mu 0.994
_exptl_absorpt_correction_T_max 0.9560
_exptl_absorpt_correction_T_min 0.9015
_exptl_absorpt_correction_type multi-scan
_exptl_absorpt_process_details
;
   34672 Corrected reflections written to file mo_1477_0m.hkl
 Estimated minimum and maximum transmission:  0.6775  0.7456
 The ratio of these values is more reliable than their absolute values!
 Additional spherical absorption correction applied with mu*r =  0.2000
 Lambda/2 correction factor = 0.0015
;
_exptl_crystal_colour red
_exptl_crystal_density_diffrn 1.611
_exptl_crystal_density_method 'not measured'
_exptl_crystal_description block
_exptl_crystal_F_000 1144
_exptl_crystal_size_max 0.140
_exptl_crystal_size_mid 0.140
_exptl_crystal_size_min 0.060
_refine_diff_density_max 0.553
_refine_diff_density_min -0.427
_refine_diff_density_rms 0.075
_refine_ls_extinction_method none
_refine_ls_goodness_of_fit_ref 0.977
_refine_ls_hydrogen_treatment constr
_refine_ls_matrix_type full
_refine_ls_number_parameters 313
_refine_ls_number_reflns 5506
_refine_ls_number_restraints 0
_refine_ls_restrained_S_all 0.977
_refine_ls_R_factor_all 0.0376
_refine_ls_R_factor_gt 0.0246
_refine_ls_shift/su_max 0.002
_refine_ls_shift/su_mean 0.000
_refine_ls_structure_factor_coef Fsqd
_refine_ls_weighting_details 'w=1/[\s^2^(Fo^2^)+(0.0310P)^2^] where P=(Fo^2^+2Fc^2^)/3'
_refine_ls_weighting_scheme calc
_refine_ls_wR_factor_gt 0.0554
_refine_ls_wR_factor_ref 0.0582
_reflns_Friedel_coverage 0.000
_reflns_number_gt 4396
_reflns_number_total 5506
_reflns_threshold_expression 'I > 2\s(I)'
_cod_data_source_file ja501173d_si_003.cif
_cod_data_source_block solve
_cod_depositor_comments
;
The following automatic conversions were performed:

'_chemical_melting_point' value 'not determined' was changed to '?' -
the value is undefined or not given.

Automatic conversion script
Id: cif_fix_values 2281 2013-09-26 08:29:07Z andrius 

 Adding full bibliography for 4121676--4121677.cif.
;
_cod_database_code 4121677
_shelx_space_group_comment
;
The symmetry employed for this shelxl refinement is uniquely defined
by the following loop, which should always be used as a source of
symmetry information in preference to the above space-group names.
They are only intended as comments.
;
_shelx_estimated_absorpt_t_min 0.873
_shelx_estimated_absorpt_t_max 0.943
_shelxl_version_number 2013-3

loop_
_space_group_symop_operation_xyz
'x, y, z'
'-x, y+1/2, -z+1/2'
'-x, -y, -z'
'x, -y-1/2, z-1/2'

loop_
_atom_site_label
_atom_site_type_symbol
_atom_site_fract_x
_atom_site_fract_y
_atom_site_fract_z
_atom_site_U_iso_or_equiv
_atom_site_adp_type
_atom_site_occupancy
_atom_site_site_symmetry_order
_atom_site_calc_flag
_atom_site_refinement_flags_posn
_atom_site_refinement_flags_adp
_atom_site_refinement_flags_occupancy
_atom_site_disorder_assembly
_atom_site_disorder_group
Rh1 Rh 0.60826(2) 0.87880(2) 0.91418(2) 0.01179(5) Uani 1 1 d . . . . .
N1 N 0.72610(15) 0.96019(11) 0.99570(10) 0.0130(3) Uani 1 1 d . . . . .
N2 N 0.50694(15) 0.97484(11) 0.84179(10) 0.0129(3) Uani 1 1 d . . . . .
N3 N 0.47982(15) 0.79815(11) 0.83963(10) 0.0133(3) Uani 1 1 d . . . . .
N4 N 0.69546(16) 0.78299(11) 0.99387(10) 0.0133(3) Uani 1 1 d . . . . .
C1 C 0.69941(19) 1.04903(13) 1.00090(12) 0.0137(4) Uani 1 1 d . . . . .
C2 C 0.7765(2) 1.11081(13) 1.06871(13) 0.0181(4) Uani 1 1 d . . . . .
H2A H 0.7979 1.0782 1.1246 0.027 Uiso 1 1 calc R U . . .
H2B H 0.7236 1.1647 1.0766 0.027 Uiso 1 1 calc R U . . .
H2C H 0.8582 1.1297 1.0490 0.027 Uiso 1 1 calc R U . . .
C3 C 0.59397(19) 1.09149(13) 0.94527(12) 0.0141(4) Uani 1 1 d . . . . .
H3 H 0.5783 1.1524 0.9612 0.017 Uiso 1 1 calc R U . . .
C4 C 0.50721(19) 1.06047(13) 0.87020(12) 0.0138(4) Uani 1 1 d . . . . .
C5 C 0.43498(18) 0.93911(13) 0.76322(12) 0.0135(4) Uani 1 1 d . . . . .
C6 C 0.3925(2) 0.98784(14) 0.68603(12) 0.0170(4) Uani 1 1 d . . . . .
H6 H 0.4049 1.0519 0.6855 0.020 Uiso 1 1 calc R U . . .
C7 C 0.3325(2) 0.94420(15) 0.61008(13) 0.0194(5) Uani 1 1 d . . . . .
H7 H 0.3024 0.9785 0.5586 0.023 Uiso 1 1 calc R U . . .
C8 C 0.3167(2) 0.85106(14) 0.60962(13) 0.0187(4) Uani 1 1 d . . . . .
H8 H 0.2752 0.8212 0.5578 0.022 Uiso 1 1 calc R U . . .
C9 C 0.36123(18) 0.80088(14) 0.68442(12) 0.0158(4) Uani 1 1 d . . . . .
H9 H 0.3520 0.7366 0.6828 0.019 Uiso 1 1 calc R U . . .
C10 C 0.41937(19) 0.84289(14) 0.76214(12) 0.0140(4) Uani 1 1 d . . . . .
C11 C 0.45200(19) 0.71529(13) 0.86689(12) 0.0153(4) Uani 1 1 d . . . . .
C12 C 0.52503(19) 0.67456(13) 0.94185(12) 0.0158(4) Uani 1 1 d . . . . .
H12 H 0.4915 0.6172 0.9559 0.019 Uiso 1 1 calc R U . . .
C13 C 0.6384(2) 0.70218(13) 1.00027(12) 0.0151(4) Uani 1 1 d . . . . .
C14 C 0.81472(19) 0.81446(13) 1.04369(12) 0.0136(4) Uani 1 1 d . . . . .
C15 C 0.83194(19) 0.91090(14) 1.04441(12) 0.0137(4) Uani 1 1 d . . . . .
C16 C 0.9524(2) 0.94623(15) 1.08624(12) 0.0173(4) Uani 1 1 d . . . . .
H16 H 0.9662 1.0101 1.0867 0.021 Uiso 1 1 calc R U . . .
C17 C 1.0520(2) 0.88986(15) 1.12699(13) 0.0200(5) Uani 1 1 d . . . . .
H17 H 1.1324 0.9153 1.1559 0.024 Uiso 1 1 calc R U . . .
C18 C 1.0345(2) 0.79688(15) 1.12559(13) 0.0204(5) Uani 1 1 d . . . . .
H18 H 1.1028 0.7584 1.1538 0.024 Uiso 1 1 calc R U . . .
C19 C 0.91765(19) 0.75927(14) 1.08310(12) 0.0174(4) Uani 1 1 d . . . . .
H19 H 0.9077 0.6950 1.0809 0.021 Uiso 1 1 calc R U . . .
C20 C 0.6836(2) 0.63662(14) 1.07453(13) 0.0203(5) Uani 1 1 d . . . . .
H20A H 0.7524 0.5969 1.0586 0.030 Uiso 1 1 calc R U . . .
H20B H 0.6087 0.5996 1.0855 0.030 Uiso 1 1 calc R U . . .
H20C H 0.7189 0.6709 1.1276 0.030 Uiso 1 1 calc R U . . .
C21 C 0.3331(2) 0.66153(14) 0.82352(13) 0.0196(4) Uani 1 1 d . . . . .
H21A H 0.2610 0.7035 0.8018 0.029 Uiso 1 1 calc R U . . .
H21B H 0.3049 0.6199 0.8664 0.029 Uiso 1 1 calc R U . . .
H21C H 0.3564 0.6265 0.7744 0.029 Uiso 1 1 calc R U . . .
C22 C 0.40815(19) 1.12936(13) 0.82710(12) 0.0161(4) Uani 1 1 d . . . . .
H22A H 0.4396 1.1560 0.7763 0.024 Uiso 1 1 calc R U . . .
H22B H 0.3973 1.1775 0.8692 0.024 Uiso 1 1 calc R U . . .
H22C H 0.3233 1.0993 0.8079 0.024 Uiso 1 1 calc R U . . .
C23 C 0.7400(2) 0.87318(14) 0.82910(13) 0.0194(4) Uani 1 1 d . . . . .
H23A H 0.6922 0.8861 0.7694 0.023 Uiso 1 1 calc R U . . .
H23B H 0.8055 0.9223 0.8446 0.023 Uiso 1 1 calc R U . . .
C24 C 0.8128(2) 0.78539(16) 0.82639(15) 0.0319(6) Uani 1 1 d . . . . .
H24A H 0.8726 0.7767 0.8820 0.048 Uiso 1 1 calc R U . . .
H24B H 0.8637 0.7870 0.7781 0.048 Uiso 1 1 calc R U . . .
H24C H 0.7496 0.7350 0.8172 0.048 Uiso 1 1 calc R U . . .
C62 C 1.0488(2) 0.43608(17) 1.16824(16) 0.0330(6) Uani 1 1 d . . . . .
H62A H 1.0315 0.3930 1.2142 0.040 Uiso 0.758(11) 1 calc R U P A 1
H62B H 1.1439 0.4331 1.1647 0.040 Uiso 0.758(11) 1 calc R U P A 1
H62C H 1.1439 0.4437 1.1664 0.040 Uiso 0.242(11) 1 calc R U P A 2
H62D H 1.0409 0.3926 1.2160 0.040 Uiso 0.242(11) 1 calc R U P A 2
Cl1 Cl 1.0084(2) 0.54788(15) 1.19766(16) 0.0320(5) Uani 0.758(11) 1 d . . P A 1
Cl2 Cl 0.95600(16) 0.40310(9) 1.06607(10) 0.0366(7) Uani 0.758(11) 1 d . . P A 1
Cl1' Cl 0.9902(14) 0.5349(10) 1.1940(8) 0.101(4) Uani 0.242(11) 1 d . . P A 2
Cl2' Cl 0.9795(16) 0.3904(13) 1.0755(8) 0.194(8) Uani 0.242(11) 1 d . . P A 2

loop_
_atom_site_aniso_label
_atom_site_aniso_U_11
_atom_site_aniso_U_22
_atom_site_aniso_U_33
_atom_site_aniso_U_23
_atom_site_aniso_U_13
_atom_site_aniso_U_12
Rh1 0.01280(8) 0.01298(8) 0.00856(7) 0.00049(7) -0.00128(5) 0.00051(7)
N1 0.0129(8) 0.0147(8) 0.0106(8) 0.0003(7) -0.0009(6) 0.0000(7)
N2 0.0132(8) 0.0144(8) 0.0103(8) 0.0013(7) -0.0007(6) 0.0005(7)
N3 0.0139(8) 0.0142(8) 0.0109(8) -0.0002(7) -0.0005(6) 0.0012(7)
N4 0.0151(8) 0.0143(8) 0.0105(8) -0.0002(7) 0.0016(6) 0.0019(7)
C1 0.0152(10) 0.0161(10) 0.0107(9) -0.0013(8) 0.0053(8) -0.0028(8)
C2 0.0179(10) 0.0189(11) 0.0166(10) -0.0040(9) 0.0003(8) 0.0005(9)
C3 0.0160(10) 0.0116(9) 0.0148(9) 0.0002(8) 0.0031(8) -0.0003(8)
C4 0.0138(10) 0.0156(10) 0.0127(9) 0.0037(8) 0.0039(8) 0.0005(8)
C5 0.0118(9) 0.0169(10) 0.0115(9) -0.0003(8) 0.0008(7) 0.0002(8)
C6 0.0197(11) 0.0166(10) 0.0140(9) 0.0023(8) 0.0009(8) 0.0014(8)
C7 0.0208(11) 0.0239(11) 0.0118(9) 0.0049(9) -0.0025(8) -0.0001(9)
C8 0.0177(10) 0.0247(11) 0.0124(9) -0.0019(8) -0.0011(8) -0.0020(9)
C9 0.0128(10) 0.0173(10) 0.0167(10) -0.0009(8) 0.0006(8) -0.0005(8)
C10 0.0124(9) 0.0195(10) 0.0098(9) 0.0005(8) 0.0003(7) 0.0001(8)
C11 0.0165(10) 0.0163(10) 0.0135(9) -0.0029(8) 0.0034(8) 0.0005(8)
C12 0.0196(11) 0.0137(10) 0.0142(9) -0.0003(8) 0.0027(8) -0.0002(8)
C13 0.0196(10) 0.0148(10) 0.0111(9) -0.0007(8) 0.0035(8) 0.0046(8)
C14 0.0137(10) 0.0192(10) 0.0077(9) -0.0016(8) 0.0012(7) 0.0012(8)
C15 0.0145(10) 0.0187(10) 0.0080(9) 0.0006(8) 0.0023(7) 0.0028(8)
C16 0.0183(10) 0.0208(11) 0.0123(9) -0.0008(8) 0.0013(8) 0.0004(9)
C17 0.0118(10) 0.0304(12) 0.0164(10) -0.0013(9) -0.0019(8) 0.0000(9)
C18 0.0153(10) 0.0283(12) 0.0158(10) 0.0006(9) -0.0028(8) 0.0072(9)
C19 0.0200(11) 0.0184(10) 0.0137(9) -0.0002(8) 0.0026(8) 0.0049(8)
C20 0.0259(11) 0.0181(11) 0.0149(9) 0.0025(8) -0.0026(8) 0.0002(9)
C21 0.0186(11) 0.0212(11) 0.0179(10) 0.0010(9) -0.0002(8) -0.0035(9)
C22 0.0181(10) 0.0180(10) 0.0121(9) 0.0010(8) 0.0021(7) 0.0025(9)
C23 0.0183(10) 0.0253(11) 0.0152(9) -0.0014(9) 0.0044(8) -0.0009(9)
C24 0.0328(14) 0.0369(14) 0.0268(12) -0.0009(11) 0.0072(11) 0.0048(11)
C62 0.0329(14) 0.0328(14) 0.0316(13) -0.0023(11) 0.0007(11) -0.0008(11)
Cl1 0.0463(9) 0.0238(7) 0.0231(7) 0.0026(5) -0.0022(5) 0.0105(5)
Cl2 0.0332(7) 0.0478(11) 0.0260(7) -0.0109(5) -0.0031(4) 0.0029(5)
Cl1' 0.149(9) 0.093(7) 0.058(5) 0.027(4) 0.007(5) 0.039(6)
Cl2' 0.126(8) 0.36(2) 0.093(6) -0.121(9) 0.024(5) -0.060(8)

loop_
_atom_type_symbol
_atom_type_description
_atom_type_scat_dispersion_real
_atom_type_scat_dispersion_imag
_atom_type_scat_source
C C 0.0033 0.0016 'International Tables Vol C Tables 4.2.6.8 and 6.1.1.4'
N N 0.0061 0.0033 'International Tables Vol C Tables 4.2.6.8 and 6.1.1.4'
Cl Cl 0.1484 0.1585 'International Tables Vol C Tables 4.2.6.8 and 6.1.1.4'
Rh Rh -1.1178 0.9187 'International Tables Vol C Tables 4.2.6.8 and 6.1.1.4'
H H 0.0000 0.0000 'International Tables Vol C Tables 4.2.6.8 and 6.1.1.4'

loop_
_geom_angle_atom_site_label_1
_geom_angle_atom_site_label_2
_geom_angle_atom_site_label_3
_geom_angle
N4 Rh1 N2 174.28(6)
N4 Rh1 N3 97.19(7)
N2 Rh1 N3 82.01(6)
N4 Rh1 N1 82.44(6)
N2 Rh1 N1 97.88(6)
N3 Rh1 N1 175.24(6)
N4 Rh1 C23 95.22(7)
N2 Rh1 C23 90.48(7)
N3 Rh1 C23 92.91(7)
N1 Rh1 C23 91.85(7)
C1 N1 C15 127.87(16)
C1 N1 Rh1 120.86(13)
C15 N1 Rh1 111.25(12)
C4 N2 C5 127.27(16)
C4 N2 Rh1 120.88(12)
C5 N2 Rh1 111.79(12)
C11 N3 C10 127.09(16)
C11 N3 Rh1 121.07(13)
C10 N3 Rh1 111.66(12)
C13 N4 C14 127.06(16)
C13 N4 Rh1 121.20(13)
C14 N4 Rh1 111.61(12)
N1 C1 C3 122.57(17)
N1 C1 C2 122.59(17)
C3 C1 C2 114.80(17)
C1 C2 H2A 109.5
C1 C2 H2B 109.5
H2A C2 H2B 109.5
C1 C2 H2C 109.5
H2A C2 H2C 109.5
H2B C2 H2C 109.5
C1 C3 C4 132.25(19)
C1 C3 H3 113.9
C4 C3 H3 113.9
N2 C4 C3 122.69(17)
N2 C4 C22 121.54(17)
C3 C4 C22 115.66(17)
C6 C5 N2 126.00(18)
C6 C5 C10 118.70(17)
N2 C5 C10 114.90(16)
C7 C6 C5 121.13(19)
C7 C6 H6 119.4
C5 C6 H6 119.4
C8 C7 C6 119.88(18)
C8 C7 H7 120.1
C6 C7 H7 120.1
C7 C8 C9 120.17(18)
C7 C8 H8 119.9
C9 C8 H8 119.9
C8 C9 C10 121.28(19)
C8 C9 H9 119.4
C10 C9 H9 119.4
C9 C10 N3 126.06(18)
C9 C10 C5 118.79(17)
N3 C10 C5 114.73(16)
N3 C11 C12 122.35(18)
N3 C11 C21 122.35(17)
C12 C11 C21 115.13(17)
C11 C12 C13 132.62(19)
C11 C12 H12 113.7
C13 C12 H12 113.7
N4 C13 C12 122.34(17)
N4 C13 C20 122.65(17)
C12 C13 C20 114.84(18)
C19 C14 N4 125.21(18)
C19 C14 C15 119.38(18)
N4 C14 C15 115.10(16)
C16 C15 N1 126.87(18)
C16 C15 C14 118.10(18)
N1 C15 C14 114.84(17)
C17 C16 C15 121.3(2)
C17 C16 H16 119.3
C15 C16 H16 119.3
C18 C17 C16 120.09(19)
C18 C17 H17 120.0
C16 C17 H17 120.0
C17 C18 C19 120.23(19)
C17 C18 H18 119.9
C19 C18 H18 119.9
C18 C19 C14 120.8(2)
C18 C19 H19 119.6
C14 C19 H19 119.6
C13 C20 H20A 109.5
C13 C20 H20B 109.5
H20A C20 H20B 109.5
C13 C20 H20C 109.5
H20A C20 H20C 109.5
H20B C20 H20C 109.5
C11 C21 H21A 109.5
C11 C21 H21B 109.5
H21A C21 H21B 109.5
C11 C21 H21C 109.5
H21A C21 H21C 109.5
H21B C21 H21C 109.5
C4 C22 H22A 109.5
C4 C22 H22B 109.5
H22A C22 H22B 109.5
C4 C22 H22C 109.5
H22A C22 H22C 109.5
H22B C22 H22C 109.5
C24 C23 Rh1 116.22(15)
C24 C23 H23A 108.2
Rh1 C23 H23A 108.2
C24 C23 H23B 108.2
Rh1 C23 H23B 108.2
H23A C23 H23B 107.4
C23 C24 H24A 109.5
C23 C24 H24B 109.5
H24A C24 H24B 109.5
C23 C24 H24C 109.5
H24A C24 H24C 109.5
H24B C24 H24C 109.5
Cl2' C62 Cl1' 116.7(7)
Cl1 C62 Cl2 111.55(15)
Cl1 C62 H62A 109.3
Cl2 C62 H62A 109.3
Cl1 C62 H62B 109.3
Cl2 C62 H62B 109.3
H62A C62 H62B 108.0
Cl2' C62 H62C 108.1
Cl1' C62 H62C 108.1
Cl2' C62 H62D 108.1
Cl1' C62 H62D 108.1
H62C C62 H62D 107.3

loop_
_geom_bond_atom_site_label_1
_geom_bond_atom_site_label_2
_geom_bond_distance
Rh1 N4 1.9850(15)
Rh1 N2 1.9865(15)
Rh1 N3 1.9941(16)
Rh1 N1 1.9960(15)
Rh1 C23 2.040(2)
N1 C1 1.340(2)
N1 C15 1.417(2)
N2 C4 1.333(2)
N2 C5 1.415(2)
N3 C11 1.335(2)
N3 C10 1.417(2)
N4 C13 1.336(2)
N4 C14 1.414(2)
C1 C3 1.413(3)
C1 C2 1.509(3)
C2 H2A 0.9800
C2 H2B 0.9800
C2 H2C 0.9800
C3 C4 1.417(3)
C3 H3 0.9500
C4 C22 1.511(3)
C5 C6 1.398(3)
C5 C10 1.423(3)
C6 C7 1.390(3)
C6 H6 0.9500
C7 C8 1.379(3)
C7 H7 0.9500
C8 C9 1.384(3)
C8 H8 0.9500
C9 C10 1.395(3)
C9 H9 0.9500
C11 C12 1.406(3)
C11 C21 1.517(3)
C12 C13 1.412(3)
C12 H12 0.9500
C13 C20 1.512(3)
C14 C19 1.392(3)
C14 C15 1.428(3)
C15 C16 1.400(3)
C16 C17 1.385(3)
C16 H16 0.9500
C17 C18 1.378(3)
C17 H17 0.9500
C18 C19 1.386(3)
C18 H18 0.9500
C19 H19 0.9500
C20 H20A 0.9800
C20 H20B 0.9800
C20 H20C 0.9800
C21 H21A 0.9800
C21 H21B 0.9800
C21 H21C 0.9800
C22 H22A 0.9800
C22 H22B 0.9800
C22 H22C 0.9800
C23 C24 1.496(3)
C23 H23A 0.9900
C23 H23B 0.9900
C24 H24A 0.9800
C24 H24B 0.9800
C24 H24C 0.9800
C62 Cl2' 1.635(10)
C62 Cl1' 1.647(12)
C62 Cl1 1.773(3)
C62 Cl2 1.773(3)
C62 H62A 0.9900
C62 H62B 0.9900
C62 H62C 0.9900
C62 H62D 0.9900

loop_
_geom_hbond_atom_site_label_D
_geom_hbond_atom_site_label_H
_geom_hbond_atom_site_label_A
_geom_hbond_distance_DH
_geom_hbond_distance_HA
_geom_hbond_distance_DA
_geom_hbond_angle_DHA
_geom_hbond_site_symmetry_A
C22 H22B N4 0.98 2.53 3.381(2) 145.3 3_677
C2 H2B N3 0.98 2.69 3.462(3) 135.8 3_677

loop_
_geom_torsion_atom_site_label_1
_geom_torsion_atom_site_label_2
_geom_torsion_atom_site_label_3
_geom_torsion_atom_site_label_4
_geom_torsion
C15 N1 C1 C3 176.66(18)
Rh1 N1 C1 C3 -5.0(3)
C15 N1 C1 C2 -5.6(3)
Rh1 N1 C1 C2 172.78(14)
N1 C1 C3 C4 -8.5(3)
C2 C1 C3 C4 173.6(2)
C5 N2 C4 C3 -172.85(18)
Rh1 N2 C4 C3 10.3(3)
C5 N2 C4 C22 11.1(3)
Rh1 N2 C4 C22 -165.76(13)
C1 C3 C4 N2 5.4(3)
C1 C3 C4 C22 -178.3(2)
C4 N2 C5 C6 26.7(3)
Rh1 N2 C5 C6 -156.20(17)
C4 N2 C5 C10 -160.74(19)
Rh1 N2 C5 C10 16.4(2)
N2 C5 C6 C7 174.23(19)
C10 C5 C6 C7 1.9(3)
C5 C6 C7 C8 -1.4(3)
C6 C7 C8 C9 -0.4(3)
C7 C8 C9 C10 1.8(3)
C8 C9 C10 N3 -173.37(19)
C8 C9 C10 C5 -1.2(3)
C11 N3 C10 C9 -27.7(3)
Rh1 N3 C10 C9 157.23(17)
C11 N3 C10 C5 159.85(19)
Rh1 N3 C10 C5 -15.2(2)
C6 C5 C10 C9 -0.6(3)
N2 C5 C10 C9 -173.73(17)
C6 C5 C10 N3 172.41(17)
N2 C5 C10 N3 -0.7(3)
C10 N3 C11 C12 175.13(18)
Rh1 N3 C11 C12 -10.3(3)
C10 N3 C11 C21 -9.8(3)
Rh1 N3 C11 C21 164.80(14)
N3 C11 C12 C13 -3.7(3)
C21 C11 C12 C13 -179.1(2)
C14 N4 C13 C12 -174.24(18)
Rh1 N4 C13 C12 10.4(3)
C14 N4 C13 C20 10.8(3)
Rh1 N4 C13 C20 -164.65(14)
C11 C12 C13 N4 3.7(3)
C11 C12 C13 C20 179.1(2)
C13 N4 C14 C19 25.9(3)
Rh1 N4 C14 C19 -158.32(16)
C13 N4 C14 C15 -160.64(18)
Rh1 N4 C14 C15 15.1(2)
C1 N1 C15 C16 -22.6(3)
Rh1 N1 C15 C16 158.92(16)
C1 N1 C15 C14 162.63(19)
Rh1 N1 C15 C14 -15.9(2)
C19 C14 C15 C16 -0.8(3)
N4 C14 C15 C16 -174.71(16)
C19 C14 C15 N1 174.44(16)
N4 C14 C15 N1 0.6(2)
N1 C15 C16 C17 -175.52(18)
C14 C15 C16 C17 -0.9(3)
C15 C16 C17 C18 1.2(3)
C16 C17 C18 C19 0.3(3)
C17 C18 C19 C14 -2.1(3)
N4 C14 C19 C18 175.51(18)
C15 C14 C19 C18 2.3(3)
